data_4126119
loop_
_publ_author_name
'Lik, Artur'
'Fritze, Lars'
'M\"uller, Lars'
'Helten, Holger'

_publ_section_title
;
 Catalytic B-C Coupling by Si/B Exchange: A Versatile Route to
 \p-Conjugated Organoborane Molecules, Oligomers, and Polymers.
;
_journal_issue 16
_journal_name_full 'Journal of the American Chemical Society'
_journal_page_first 5692
_journal_page_last 5695
_journal_paper_doi 10.1021/jacs.7b01835
_journal_volume 139
_journal_year 2017
_chemical_formula_moiety 'C26 H35 B O2'
_chemical_formula_sum 'C26 H35 B O2'
_chemical_formula_weight 390.35
_chemical_name_common CF050
_chemical_name_systematic
;
 ?
;
_space_group_crystal_system monoclinic
_space_group_IT_number 15
_space_group_name_Hall '-I 2ya'
_space_group_name_H-M_alt 'I 1 2/a 1'
_symmetry_space_group_name_Hall '-I 2ya'
_symmetry_space_group_name_H-M 'I 1 2/a 1'
_atom_sites_solution_hydrogens geom
_audit_creation_method SHELXL-2013
_cell_angle_alpha 90
_cell_angle_beta 90.378(3)
_cell_angle_gamma 90
_cell_formula_units_Z 16
_cell_length_a 18.0210(18)
_cell_length_b 10.4127(15)
_cell_length_c 50.4404(19)
_cell_measurement_reflns_used 910
_cell_measurement_temperature 100(2)
_cell_measurement_theta_max 15.53
_cell_measurement_theta_min 2.30
_cell_volume 9464.8(17)
_computing_cell_refinement SMART
_computing_data_collection 'SMART (Bruker, 2003)'
_computing_data_reduction 'SAINT (Bruker, 1999)'
_computing_molecular_graphics 'PLATON (Spek, 2001)'
_computing_publication_material 'OLEX2 (Dolomanov et al., 2009)'
_computing_structure_refinement 'SHELXL2013 (Sheldrick, 2013)'
_computing_structure_solution 'SHELXS2013 (Sheldrick, 2013)'
_diffrn_ambient_temperature 100(2)
_diffrn_measured_fraction_theta_full 0.999
_diffrn_measured_fraction_theta_max 0.994
_diffrn_measurement_device_type 'CCD area detector'
_diffrn_measurement_method '/w scans'
_diffrn_radiation_monochromator multilayeroptics
_diffrn_radiation_source microsource
_diffrn_radiation_type MoK\a
_diffrn_radiation_wavelength 0.71073
_diffrn_reflns_av_R_equivalents 0.1196
_diffrn_reflns_av_unetI/netI 0.1564
_diffrn_reflns_Laue_measured_fraction_full 0.999
_diffrn_reflns_Laue_measured_fraction_max 0.994
_diffrn_reflns_limit_h_max 21
_diffrn_reflns_limit_h_min -21
_diffrn_reflns_limit_k_max 12
_diffrn_reflns_limit_k_min -12
_diffrn_reflns_limit_l_max 60
_diffrn_reflns_limit_l_min -60
_diffrn_reflns_number 38974
_diffrn_reflns_point_group_measured_fraction_full 0.999
_diffrn_reflns_point_group_measured_fraction_max 0.994
_diffrn_reflns_theta_full 25.242
_diffrn_reflns_theta_max 25.437
_diffrn_reflns_theta_min 1.615
_exptl_absorpt_coefficient_mu 0.066
_exptl_absorpt_correction_T_max 0.7452
_exptl_absorpt_correction_T_min 0.5787
_exptl_absorpt_correction_type multi-scan
_exptl_absorpt_process_details SADABS
_exptl_crystal_colour colourless
_exptl_crystal_density_diffrn 1.096
_exptl_crystal_description block
_exptl_crystal_F_000 3392
_exptl_crystal_size_max 0.470
_exptl_crystal_size_mid 0.310
_exptl_crystal_size_min 0.210
_refine_diff_density_max 0.527
_refine_diff_density_min -0.371
_refine_diff_density_rms 0.066
_refine_ls_extinction_method none
_refine_ls_goodness_of_fit_ref 1.060
_refine_ls_hydrogen_treatment constr
_refine_ls_matrix_type full
_refine_ls_number_parameters 536
_refine_ls_number_reflns 8706
_refine_ls_number_restraints 39
_refine_ls_restrained_S_all 1.070
_refine_ls_R_factor_all 0.1520
_refine_ls_R_factor_gt 0.0847
_refine_ls_shift/su_max 0.000
_refine_ls_shift/su_mean 0.000
_refine_ls_structure_factor_coef Fsqd
_refine_ls_weighting_details
;
 w=1/[\s^2^(Fo^2^)+(0.1053P)^2^]
 where P=(Fo^2^+2Fc^2^)/3
;
_refine_ls_weighting_scheme calc
_refine_ls_wR_factor_gt 0.2258
_refine_ls_wR_factor_ref 0.2597
_reflns_Friedel_coverage 0.000
_reflns_number_gt 4544
_reflns_number_total 8706
_reflns_threshold_expression 'I > 2\s(I)'
_cod_data_source_file ja7b01835_si_002.cif
_cod_data_source_block q16_b03
_cod_database_code 4126119
_shelx_space_group_comment
;
The symmetry employed for this shelxl refinement is uniquely defined
by the following loop, which should always be used as a source of
symmetry information in preference to the above space-group names.
They are only intended as comments.
;
_shelx_estimated_absorpt_t_min 0.969
_shelx_estimated_absorpt_t_max 0.986
_shelxl_version_number 2013-2

loop_
_space_group_symop_operation_xyz
'x, y, z'
'-x+1/2, y, -z'
'x+1/2, y+1/2, z+1/2'
'-x+1, y+1/2, -z+1/2'
'-x, -y, -z'
'x-1/2, -y, z'
'-x+1/2, -y+1/2, -z+1/2'
'x, -y+1/2, z+1/2'

loop_
_atom_site_label
_atom_site_type_symbol
_atom_site_fract_x
_atom_site_fract_y
_atom_site_fract_z
_atom_site_U_iso_or_equiv
_atom_site_adp_type
_atom_site_occupancy
_atom_site_site_symmetry_order
_atom_site_calc_flag
_atom_site_refinement_flags_posn
_atom_site_refinement_flags_adp
_atom_site_refinement_flags_occupancy
_atom_site_disorder_assembly
_atom_site_disorder_group
O1 O 0.55439(18) 0.4050(3) 0.51740(6) 0.0584(9) Uani 1 1 d . . . . .
O2 O 0.67129(17) 0.3348(3) 0.59379(6) 0.0478(8) Uani 1 1 d . U . . .
O3 O 0.43180(13) 0.3396(2) 0.73938(5) 0.0262(6) Uani 1 1 d . . . . .
O4 O 0.54768(14) 0.3117(2) 0.66375(5) 0.0310(7) Uani 1 1 d . . . . .
C1 C 0.5852(2) 0.3728(4) 0.54164(8) 0.0405(11) Uani 1 1 d . . . . .
C2 C 0.6141(3) 0.2535(4) 0.53967(9) 0.0606(15) Uani 1 1 d . U . . .
H2 H 0.6405 0.2086 0.5531 0.073 Uiso 1 1 calc R U . . .
C3 C 0.5978(5) 0.2074(6) 0.51366(11) 0.101(2) Uani 1 1 d . U . . .
H3 H 0.6090 0.1247 0.5068 0.122 Uiso 1 1 calc R U . . .
C4 C 0.5641(4) 0.3016(5) 0.50089(11) 0.0770(17) Uani 1 1 d . U . . .
H4 H 0.5488 0.2984 0.4828 0.092 Uiso 1 1 calc R U . . .
C5 C 0.6291(2) 0.4450(4) 0.58957(7) 0.0292(8) Uani 1 1 d . U . . .
C6 C 0.6292(2) 0.5149(3) 0.61197(7) 0.0241(8) Uani 1 1 d . U . . .
H6 H 0.6036 0.5937 0.6145 0.029 Uiso 1 1 calc R U . . .
C7 C 0.6732(2) 0.4525(4) 0.63088(8) 0.0408(10) Uani 1 1 d . U . . .
H7 H 0.6838 0.4817 0.6483 0.049 Uiso 1 1 calc R U . . .
C8 C 0.6976(2) 0.3438(4) 0.61983(9) 0.0437(11) Uani 1 1 d . U . . .
H8 H 0.7283 0.2820 0.6284 0.052 Uiso 1 1 calc R U . . .
C9 C 0.5328(2) 0.5945(4) 0.56328(7) 0.0276(9) Uani 1 1 d . . . . .
C10 C 0.5611(2) 0.7181(4) 0.55685(8) 0.0333(10) Uani 1 1 d . . . . .
C11 C 0.5153(2) 0.8258(4) 0.55882(8) 0.0393(11) Uani 1 1 d . . . . .
H11 H 0.5357 0.9077 0.5548 0.047 Uiso 1 1 calc R U . . .
C12 C 0.4415(2) 0.8193(4) 0.56627(9) 0.0379(10) Uani 1 1 d . . . . .
C13 C 0.4147(2) 0.6984(3) 0.57190(8) 0.0319(10) Uani 1 1 d . . . . .
H13 H 0.3641 0.6907 0.5769 0.038 Uiso 1 1 calc R U . . .
C14 C 0.4574(2) 0.5865(3) 0.57073(7) 0.0264(9) Uani 1 1 d . . . . .
C15 C 0.6417(2) 0.7442(4) 0.54753(10) 0.0487(11) Uani 1 1 d . U . . .
C16 C 0.6428(3) 0.8417(6) 0.52539(14) 0.096(2) Uani 1 1 d . U . . .
H16A H 0.6268 0.9253 0.5322 0.144 Uiso 1 1 calc R U . . .
H16B H 0.6090 0.8141 0.5112 0.144 Uiso 1 1 calc R U . . .
H16C H 0.6932 0.8489 0.5184 0.144 Uiso 1 1 calc R U . . .
C17 C 0.6811(3) 0.6250(5) 0.53578(9) 0.0533(13) Uani 1 1 d . . . . .
H17A H 0.6519 0.5916 0.5208 0.080 Uiso 1 1 calc R U . . .
H17B H 0.6858 0.5585 0.5495 0.080 Uiso 1 1 calc R U . . .
H17C H 0.7306 0.6494 0.5296 0.080 Uiso 1 1 calc R U . . .
C18 C 0.6881(3) 0.7871(6) 0.57126(12) 0.0745(16) Uani 1 1 d . U . . .
H18A H 0.7397 0.7996 0.5658 0.112 Uiso 1 1 calc R U . . .
H18B H 0.6862 0.7212 0.5851 0.112 Uiso 1 1 calc R U . . .
H18C H 0.6684 0.8680 0.5782 0.112 Uiso 1 1 calc R U . . .
C19A C 0.3856(5) 0.9328(8) 0.56430(16) 0.041(3) Uiso 0.543(7) 1 d D . P A 1
C20A C 0.4222(5) 1.0460(8) 0.54944(17) 0.051(3) Uiso 0.543(7) 1 d D . P A 1
H20A H 0.4696 1.0675 0.5580 0.077 Uiso 0.543(7) 1 calc R U P A 1
H20B H 0.3893 1.1209 0.5499 0.077 Uiso 0.543(7) 1 calc R U P A 1
H20C H 0.4309 1.0215 0.5310 0.077 Uiso 0.543(7) 1 calc R U P A 1
C21A C 0.3763(5) 0.9776(9) 0.59283(15) 0.058(3) Uiso 0.543(7) 1 d D . P A 1
H21A H 0.3492 1.0592 0.5930 0.087 Uiso 0.543(7) 1 calc R U P A 1
H21B H 0.4253 0.9895 0.6010 0.087 Uiso 0.543(7) 1 calc R U P A 1
H21C H 0.3485 0.9129 0.6028 0.087 Uiso 0.543(7) 1 calc R U P A 1
C22A C 0.3131(5) 0.9009(9) 0.55128(19) 0.068(3) Uiso 0.543(7) 1 d D . P A 1
H22A H 0.3218 0.8734 0.5330 0.102 Uiso 0.543(7) 1 calc R U P A 1
H22B H 0.2811 0.9771 0.5512 0.102 Uiso 0.543(7) 1 calc R U P A 1
H22C H 0.2889 0.8315 0.5611 0.102 Uiso 0.543(7) 1 calc R U P A 1
C19B C 0.4012(5) 0.9451(10) 0.57311(19) 0.044(3) Uiso 0.457(7) 1 d D . P A 2
C20B C 0.3876(7) 1.0109(11) 0.54678(18) 0.054(3) Uiso 0.457(7) 1 d D . P A 2
H20D H 0.3610 0.9525 0.5348 0.081 Uiso 0.457(7) 1 calc R U P A 2
H20E H 0.4353 1.0345 0.5389 0.081 Uiso 0.457(7) 1 calc R U P A 2
H20F H 0.3579 1.0885 0.5496 0.081 Uiso 0.457(7) 1 calc R U P A 2
C21B C 0.4428(7) 1.0313(12) 0.5925(2) 0.085(5) Uiso 0.457(7) 1 d D . P A 2
H21D H 0.4498 0.9860 0.6093 0.127 Uiso 0.457(7) 1 calc R U P A 2
H21E H 0.4142 1.1099 0.5955 0.127 Uiso 0.457(7) 1 calc R U P A 2
H21F H 0.4913 1.0535 0.5851 0.127 Uiso 0.457(7) 1 calc R U P A 2
C22B C 0.3273(6) 0.9180(11) 0.5863(2) 0.066(4) Uiso 0.457(7) 1 d D . P A 2
H22D H 0.2967 0.8645 0.5746 0.099 Uiso 0.457(7) 1 calc R U P A 2
H22E H 0.3017 0.9992 0.5898 0.099 Uiso 0.457(7) 1 calc R U P A 2
H22F H 0.3360 0.8727 0.6031 0.099 Uiso 0.457(7) 1 calc R U P A 2
C23 C 0.4152(2) 0.4595(4) 0.57673(8) 0.0357(10) Uani 1 1 d . . . . .
C24 C 0.3419(2) 0.4839(4) 0.59208(9) 0.0471(12) Uani 1 1 d . . . . .
H24A H 0.3196 0.4015 0.5970 0.071 Uiso 1 1 calc R U . . .
H24B H 0.3073 0.5319 0.5808 0.071 Uiso 1 1 calc R U . . .
H24C H 0.3527 0.5336 0.6081 0.071 Uiso 1 1 calc R U . . .
C25 C 0.4582(3) 0.3661(5) 0.59375(11) 0.0617(15) Uani 1 1 d . . . . .
H25A H 0.5011 0.3341 0.5839 0.092 Uiso 1 1 calc R U . . .
H25B H 0.4261 0.2939 0.5986 0.092 Uiso 1 1 calc R U . . .
H25C H 0.4755 0.4096 0.6099 0.092 Uiso 1 1 calc R U . . .
C26 C 0.3916(3) 0.4011(5) 0.55030(10) 0.0590(14) Uani 1 1 d . . . . .
H26A H 0.4357 0.3751 0.5404 0.088 Uiso 1 1 calc R U . . .
H26B H 0.3636 0.4648 0.5400 0.088 Uiso 1 1 calc R U . . .
H26C H 0.3602 0.3258 0.5535 0.088 Uiso 1 1 calc R U . . .
C27 C 0.47271(19) 0.4458(3) 0.73070(7) 0.0227(8) Uani 1 1 d . . . . .
C28 C 0.46821(19) 0.5380(3) 0.74951(7) 0.0241(8) Uani 1 1 d . . . . .
H28 H 0.4905 0.6206 0.7487 0.029 Uiso 1 1 calc R U . . .
C29 C 0.4245(2) 0.4906(4) 0.77071(8) 0.0293(9) Uani 1 1 d . . . . .
H29 H 0.4121 0.5342 0.7866 0.035 Uiso 1 1 calc R U . . .
C30 C 0.4042(2) 0.3704(4) 0.76356(7) 0.0279(9) Uani 1 1 d . . . . .
H30 H 0.3746 0.3149 0.7740 0.033 Uiso 1 1 calc R U . . .
C31 C 0.50952(19) 0.3112(3) 0.68762(7) 0.0218(8) Uani 1 1 d . . . . .
C32 C 0.4706(2) 0.2002(3) 0.68936(7) 0.0263(9) Uani 1 1 d . . . . .
H32 H 0.4395 0.1747 0.7035 0.032 Uiso 1 1 calc R U . . .
C33 C 0.4855(2) 0.1290(4) 0.66576(8) 0.0379(11) Uani 1 1 d . . . . .
H33 H 0.4665 0.0465 0.6614 0.045 Uiso 1 1 calc R U . . .
C34 C 0.5309(2) 0.1999(4) 0.65108(8) 0.0370(10) Uani 1 1 d . . . . .
H34 H 0.5491 0.1759 0.6342 0.044 Uiso 1 1 calc R U . . .
C35 C 0.57103(19) 0.5453(3) 0.69575(7) 0.0200(8) Uani 1 1 d . . . . .
C36 C 0.54605(19) 0.6483(3) 0.67955(7) 0.0197(8) Uani 1 1 d . . . . .
C37 C 0.59658(19) 0.7423(3) 0.67124(7) 0.0220(8) Uani 1 1 d . . . . .
H37 H 0.5785 0.8126 0.6610 0.026 Uiso 1 1 calc R U . . .
C38 C 0.67141(19) 0.7373(3) 0.67724(7) 0.0221(8) Uani 1 1 d . . . . .
C39 C 0.69534(19) 0.6357(3) 0.69281(6) 0.0207(8) Uani 1 1 d . . . . .
H39 H 0.7467 0.6301 0.6970 0.025 Uiso 1 1 calc R U . . .
C40 C 0.64824(19) 0.5414(3) 0.70266(7) 0.0199(8) Uani 1 1 d . . . . .
C41 C 0.46353(19) 0.6723(3) 0.67124(7) 0.0228(8) Uani 1 1 d . . . . .
C42 C 0.4291(2) 0.7644(4) 0.69173(8) 0.0314(10) Uani 1 1 d . . . . .
H42A H 0.3791 0.7888 0.6859 0.047 Uiso 1 1 calc R U . . .
H42B H 0.4600 0.8414 0.6933 0.047 Uiso 1 1 calc R U . . .
H42C H 0.4263 0.7213 0.7090 0.047 Uiso 1 1 calc R U . . .
C43 C 0.41632(19) 0.5504(3) 0.66934(7) 0.0264(9) Uani 1 1 d . . . . .
H43A H 0.4123 0.5111 0.6869 0.040 Uiso 1 1 calc R U . . .
H43B H 0.4398 0.4896 0.6572 0.040 Uiso 1 1 calc R U . . .
H43C H 0.3667 0.5724 0.6627 0.040 Uiso 1 1 calc R U . . .
C44 C 0.4586(2) 0.7344(4) 0.64357(8) 0.0347(10) Uani 1 1 d . . . . .
H44A H 0.4064 0.7435 0.6383 0.052 Uiso 1 1 calc R U . . .
H44B H 0.4843 0.6800 0.6307 0.052 Uiso 1 1 calc R U . . .
H44C H 0.4821 0.8193 0.6441 0.052 Uiso 1 1 calc R U . . .
C45 C 0.7275(2) 0.8364(3) 0.66698(8) 0.0288(9) Uani 1 1 d . . . . .
C46 C 0.6906(2) 0.9415(4) 0.65030(9) 0.0454(12) Uani 1 1 d . . . . .
H46A H 0.6648 0.9024 0.6352 0.068 Uiso 1 1 calc R U . . .
H46B H 0.7285 1.0010 0.6439 0.068 Uiso 1 1 calc R U . . .
H46C H 0.6548 0.9884 0.6612 0.068 Uiso 1 1 calc R U . . .
C47 C 0.7852(2) 0.7668(4) 0.64945(8) 0.0337(10) Uani 1 1 d . . . . .
H47A H 0.8106 0.7006 0.6599 0.051 Uiso 1 1 calc R U . . .
H47B H 0.8216 0.8291 0.6430 0.051 Uiso 1 1 calc R U . . .
H47C H 0.7599 0.7266 0.6343 0.051 Uiso 1 1 calc R U . . .
C48 C 0.7673(2) 0.9009(4) 0.69037(8) 0.0367(10) Uani 1 1 d . . . . .
H48A H 0.7315 0.9515 0.7005 0.055 Uiso 1 1 calc R U . . .
H48B H 0.8064 0.9574 0.6837 0.055 Uiso 1 1 calc R U . . .
H48C H 0.7893 0.8349 0.7018 0.055 Uiso 1 1 calc R U . . .
C49 C 0.6862(2) 0.4333(3) 0.71903(7) 0.0255(9) Uani 1 1 d . . . . .
C50 C 0.7113(2) 0.3246(4) 0.69965(9) 0.0436(11) Uani 1 1 d . . . . .
H50A H 0.7378 0.2579 0.7096 0.065 Uiso 1 1 calc R U . . .
H50B H 0.7442 0.3608 0.6862 0.065 Uiso 1 1 calc R U . . .
H50C H 0.6676 0.2869 0.6910 0.065 Uiso 1 1 calc R U . . .
C51 C 0.7555(2) 0.4806(4) 0.73345(9) 0.0457(12) Uani 1 1 d . . . . .
H51A H 0.7433 0.5566 0.7440 0.069 Uiso 1 1 calc R U . . .
H51B H 0.7936 0.5028 0.7205 0.069 Uiso 1 1 calc R U . . .
H51C H 0.7742 0.4127 0.7452 0.069 Uiso 1 1 calc R U . . .
C52 C 0.6373(2) 0.3692(4) 0.73972(8) 0.0416(11) Uani 1 1 d . . . . .
H52A H 0.6669 0.3076 0.7500 0.062 Uiso 1 1 calc R U . . .
H52B H 0.5964 0.3241 0.7308 0.062 Uiso 1 1 calc R U . . .
H52C H 0.6172 0.4346 0.7516 0.062 Uiso 1 1 calc R U . . .
B1 B 0.5835(2) 0.4694(4) 0.56440(9) 0.0313(11) Uani 1 1 d . . . . .
B2 B 0.5170(2) 0.4337(4) 0.70477(8) 0.0209(9) Uani 1 1 d . . . . .

loop_
_atom_site_aniso_label
_atom_site_aniso_U_11
_atom_site_aniso_U_22
_atom_site_aniso_U_33
_atom_site_aniso_U_23
_atom_site_aniso_U_13
_atom_site_aniso_U_12
O1 0.060(2) 0.077(2) 0.039(2) 0.0036(18) -0.0154(17) 0.0013(18)
O2 0.0488(18) 0.0534(16) 0.0412(15) 0.0023(13) -0.0051(13) 0.0133(13)
O3 0.0279(15) 0.0263(14) 0.0245(14) 0.0048(11) 0.0038(11) -0.0042(11)
O4 0.0327(16) 0.0334(15) 0.0270(15) -0.0048(12) 0.0031(12) 0.0009(12)
C1 0.042(3) 0.046(3) 0.034(3) -0.001(2) -0.011(2) 0.004(2)
C2 0.106(4) 0.048(3) 0.028(2) -0.0031(19) -0.010(2) 0.037(3)
C3 0.186(6) 0.082(3) 0.036(2) -0.012(2) -0.018(3) 0.014(4)
C4 0.126(5) 0.071(3) 0.034(3) -0.009(2) -0.018(3) -0.018(3)
C5 0.029(2) 0.0381(17) 0.0204(16) -0.0035(13) -0.0006(14) 0.0036(14)
C6 0.035(2) 0.0235(17) 0.0142(14) -0.0007(12) 0.0063(12) -0.0007(14)
C7 0.052(2) 0.047(2) 0.0232(19) 0.0074(18) -0.0014(17) -0.0045(19)
C8 0.043(3) 0.051(3) 0.0370(18) 0.0135(17) -0.0062(16) 0.001(2)
C9 0.028(2) 0.036(2) 0.019(2) -0.0033(17) -0.0041(16) 0.0007(18)
C10 0.027(2) 0.046(3) 0.026(2) 0.0045(19) -0.0080(18) 0.0000(19)
C11 0.049(3) 0.029(2) 0.039(3) 0.001(2) -0.005(2) -0.007(2)
C12 0.040(3) 0.027(2) 0.046(3) 0.002(2) 0.004(2) 0.0042(19)
C13 0.033(2) 0.029(2) 0.034(2) -0.0002(18) -0.0021(18) 0.0053(18)
C14 0.029(2) 0.026(2) 0.024(2) -0.0026(17) -0.0079(17) 0.0009(17)
C15 0.031(2) 0.048(3) 0.067(3) 0.0120(19) 0.0018(18) -0.0151(19)
C16 0.062(4) 0.106(4) 0.121(4) 0.071(4) 0.033(3) 0.012(3)
C17 0.039(3) 0.072(3) 0.049(3) 0.004(3) 0.006(2) -0.009(2)
C18 0.046(3) 0.090(4) 0.088(3) -0.010(3) -0.011(2) -0.021(3)
C23 0.035(2) 0.023(2) 0.048(3) 0.000(2) -0.005(2) -0.0006(18)
C24 0.040(3) 0.047(3) 0.054(3) 0.007(2) 0.006(2) -0.009(2)
C25 0.038(3) 0.058(3) 0.089(4) 0.044(3) 0.006(3) -0.006(2)
C26 0.052(3) 0.050(3) 0.075(4) -0.022(3) 0.004(3) -0.022(2)
C27 0.0187(19) 0.0242(19) 0.025(2) 0.0054(17) -0.0021(16) -0.0027(15)
C28 0.020(2) 0.025(2) 0.027(2) 0.0014(18) -0.0010(16) 0.0001(16)
C29 0.025(2) 0.038(2) 0.024(2) -0.0018(18) 0.0041(17) 0.0044(18)
C30 0.026(2) 0.036(2) 0.022(2) 0.0073(18) 0.0054(17) 0.0013(18)
C31 0.0178(19) 0.029(2) 0.0181(19) -0.0002(16) -0.0013(15) 0.0026(16)
C32 0.027(2) 0.025(2) 0.027(2) 0.0033(17) -0.0049(17) -0.0066(17)
C33 0.049(3) 0.021(2) 0.044(3) -0.005(2) -0.017(2) 0.0015(19)
C34 0.042(3) 0.035(2) 0.034(2) -0.007(2) -0.009(2) 0.012(2)
C35 0.022(2) 0.0234(19) 0.0144(18) -0.0017(16) 0.0005(15) 0.0002(15)
C36 0.0196(19) 0.0239(19) 0.0154(18) -0.0052(15) 0.0003(15) 0.0019(15)
C37 0.028(2) 0.0225(19) 0.0157(19) 0.0014(15) 0.0004(16) 0.0021(16)
C38 0.020(2) 0.0237(19) 0.022(2) -0.0042(16) 0.0056(16) 0.0006(16)
C39 0.0164(19) 0.031(2) 0.0146(19) -0.0007(16) -0.0009(15) 0.0014(16)
C40 0.0180(19) 0.0253(19) 0.0165(19) -0.0006(16) 0.0011(15) 0.0007(15)
C41 0.021(2) 0.025(2) 0.022(2) 0.0007(16) -0.0032(16) 0.0005(16)
C42 0.023(2) 0.031(2) 0.041(2) -0.0029(19) -0.0044(18) 0.0052(17)
C43 0.020(2) 0.028(2) 0.031(2) 0.0041(17) -0.0043(16) 0.0019(16)
C44 0.035(2) 0.036(2) 0.033(2) 0.0077(19) -0.0138(19) -0.0037(19)
C45 0.024(2) 0.029(2) 0.033(2) 0.0064(18) 0.0059(17) -0.0008(17)
C46 0.038(3) 0.039(2) 0.060(3) 0.018(2) 0.015(2) -0.002(2)
C47 0.029(2) 0.037(2) 0.035(2) 0.0010(19) 0.0126(19) -0.0044(18)
C48 0.031(2) 0.032(2) 0.047(3) -0.010(2) 0.011(2) -0.0110(18)
C49 0.022(2) 0.034(2) 0.021(2) 0.0069(17) -0.0033(16) 0.0021(17)
C50 0.044(3) 0.042(3) 0.045(3) 0.007(2) -0.006(2) 0.013(2)
C51 0.035(3) 0.047(3) 0.056(3) 0.017(2) -0.016(2) 0.000(2)
C52 0.032(2) 0.048(3) 0.045(3) 0.023(2) -0.001(2) 0.005(2)
B1 0.028(3) 0.038(3) 0.027(3) 0.002(2) -0.001(2) 0.004(2)
B2 0.015(2) 0.026(2) 0.022(2) 0.0038(19) -0.0047(17) 0.0040(17)

loop_
_atom_type_symbol
_atom_type_description
_atom_type_scat_dispersion_real
_atom_type_scat_dispersion_imag
_atom_type_scat_source
C C 0.0033 0.0016 'International Tables Vol C Tables 4.2.6.8 and 6.1.1.4'
H H 0.0000 0.0000 'International Tables Vol C Tables 4.2.6.8 and 6.1.1.4'
B B 0.0013 0.0007 'International Tables Vol C Tables 4.2.6.8 and 6.1.1.4'
O O 0.0106 0.0060 'International Tables Vol C Tables 4.2.6.8 and 6.1.1.4'

loop_
_geom_angle_atom_site_label_1
_geom_angle_atom_site_label_2
_geom_angle_atom_site_label_3
_geom_angle
C4 O1 C1 107.1(4)
C5 O2 C8 105.7(3)
C30 O3 C27 106.9(3)
C34 O4 C31 107.1(3)
C2 C1 O1 108.1(4)
C2 C1 B1 132.1(4)
O1 C1 B1 119.7(4)
C1 C2 C3 107.4(5)
C1 C2 H2 126.3
C3 C2 H2 126.3
C4 C3 C2 106.9(5)
C4 C3 H3 126.6
C2 C3 H3 126.6
C3 C4 O1 110.3(5)
C3 C4 H4 124.9
O1 C4 H4 124.9
C6 C5 O2 108.7(3)
C6 C5 B1 127.3(4)
O2 C5 B1 123.6(3)
C5 C6 C7 108.6(3)
C5 C6 H6 125.7
C7 C6 H6 125.7
C8 C7 C6 107.2(4)
C8 C7 H7 126.4
C6 C7 H7 126.4
C7 C8 O2 109.7(4)
C7 C8 H8 125.1
O2 C8 H8 125.1
C14 C9 C10 117.4(3)
C14 C9 B1 119.6(3)
C10 C9 B1 122.8(3)
C11 C10 C9 119.8(4)
C11 C10 C15 115.8(4)
C9 C10 C15 124.4(4)
C12 C11 C10 123.3(4)
C12 C11 H11 118.4
C10 C11 H11 118.4
C13 C12 C11 116.0(4)
C13 C12 C19B 124.4(5)
C11 C12 C19B 118.3(5)
C13 C12 C19A 118.6(4)
C11 C12 C19A 124.6(4)
C12 C13 C14 124.0(4)
C12 C13 H13 118.0
C14 C13 H13 118.0
C13 C14 C9 119.5(3)
C13 C14 C23 115.5(3)
C9 C14 C23 125.0(3)
C16 C15 C18 112.0(5)
C16 C15 C17 104.3(4)
C18 C15 C17 106.6(4)
C16 C15 C10 111.0(4)
C18 C15 C10 108.8(4)
C17 C15 C10 114.0(3)
C15 C16 H16A 109.5
C15 C16 H16B 109.5
H16A C16 H16B 109.5
C15 C16 H16C 109.5
H16A C16 H16C 109.5
H16B C16 H16C 109.5
C15 C17 H17A 109.5
C15 C17 H17B 109.5
H17A C17 H17B 109.5
C15 C17 H17C 109.5
H17A C17 H17C 109.5
H17B C17 H17C 109.5
C15 C18 H18A 109.5
C15 C18 H18B 109.5
H18A C18 H18B 109.5
C15 C18 H18C 109.5
H18A C18 H18C 109.5
H18B C18 H18C 109.5
C22A C19A C21A 112.4(7)
C22A C19A C20A 109.3(8)
C21A C19A C20A 105.9(7)
C22A C19A C12 115.0(7)
C21A C19A C12 104.3(6)
C20A C19A C12 109.4(6)
C19A C20A H20A 109.5
C19A C20A H20B 109.5
H20A C20A H20B 109.5
C19A C20A H20C 109.5
H20A C20A H20C 109.5
H20B C20A H20C 109.5
C19A C21A H21A 109.5
C19A C21A H21B 109.5
H21A C21A H21B 109.5
C19A C21A H21C 109.5
H21A C21A H21C 109.5
H21B C21A H21C 109.5
C19A C22A H22A 109.5
C19A C22A H22B 109.5
H22A C22A H22B 109.5
C19A C22A H22C 109.5
H22A C22A H22C 109.5
H22B C22A H22C 109.5
C20B C19B C22B 109.4(9)
C20B C19B C21B 111.8(9)
C22B C19B C21B 104.9(9)
C20B C19B C12 105.2(7)
C22B C19B C12 110.9(7)
C21B C19B C12 114.5(8)
C19B C20B H20D 109.5
C19B C20B H20E 109.5
H20D C20B H20E 109.5
C19B C20B H20F 109.5
H20D C20B H20F 109.5
H20E C20B H20F 109.5
C19B C21B H21D 109.5
C19B C21B H21E 109.5
H21D C21B H21E 109.5
C19B C21B H21F 109.5
H21D C21B H21F 109.5
H21E C21B H21F 109.5
C19B C22B H22D 109.5
C19B C22B H22E 109.5
H22D C22B H22E 109.5
C19B C22B H22F 109.5
H22D C22B H22F 109.5
H22E C22B H22F 109.5
C25 C23 C26 112.4(4)
C25 C23 C14 114.1(3)
C26 C23 C14 107.6(3)
C25 C23 C24 104.9(4)
C26 C23 C24 105.5(4)
C14 C23 C24 112.0(3)
C23 C24 H24A 109.5
C23 C24 H24B 109.5
H24A C24 H24B 109.5
C23 C24 H24C 109.5
H24A C24 H24C 109.5
H24B C24 H24C 109.5
C23 C25 H25A 109.5
C23 C25 H25B 109.5
H25A C25 H25B 109.5
C23 C25 H25C 109.5
H25A C25 H25C 109.5
H25B C25 H25C 109.5
C23 C26 H26A 109.5
C23 C26 H26B 109.5
H26A C26 H26B 109.5
C23 C26 H26C 109.5
H26A C26 H26C 109.5
H26B C26 H26C 109.5
C28 C27 O3 107.9(3)
C28 C27 B2 133.4(3)
O3 C27 B2 118.5(3)
C27 C28 C29 108.5(3)
C27 C28 H28 125.7
C29 C28 H28 125.7
C30 C29 C28 105.7(3)
C30 C29 H29 127.1
C28 C29 H29 127.1
C29 C30 O3 111.0(3)
C29 C30 H30 124.5
O3 C30 H30 124.5
C32 C31 O4 108.6(3)
C32 C31 B2 135.3(3)
O4 C31 B2 116.1(3)
C31 C32 C33 106.8(3)
C31 C32 H32 126.6
C33 C32 H32 126.6
C34 C33 C32 107.1(3)
C34 C33 H33 126.4
C32 C33 H33 126.4
C33 C34 O4 110.4(4)
C33 C34 H34 124.8
O4 C34 H34 124.8
C36 C35 C40 117.7(3)
C36 C35 B2 121.8(3)
C40 C35 B2 120.5(3)
C37 C36 C35 119.7(3)
C37 C36 C41 115.3(3)
C35 C36 C41 124.9(3)
C38 C37 C36 122.9(3)
C38 C37 H37 118.6
C36 C37 H37 118.6
C37 C38 C39 116.9(3)
C37 C38 C45 123.0(3)
C39 C38 C45 120.1(3)
C38 C39 C40 123.6(3)
C38 C39 H39 118.2
C40 C39 H39 118.2
C39 C40 C35 119.1(3)
C39 C40 C49 115.7(3)
C35 C40 C49 125.0(3)
C43 C41 C44 105.2(3)
C43 C41 C42 109.3(3)
C44 C41 C42 109.0(3)
C43 C41 C36 114.3(3)
C44 C41 C36 111.0(3)
C42 C41 C36 107.8(3)
C41 C42 H42A 109.5
C41 C42 H42B 109.5
H42A C42 H42B 109.5
C41 C42 H42C 109.5
H42A C42 H42C 109.5
H42B C42 H42C 109.5
C41 C43 H43A 109.5
C41 C43 H43B 109.5
H43A C43 H43B 109.5
C41 C43 H43C 109.5
H43A C43 H43C 109.5
H43B C43 H43C 109.5
C41 C44 H44A 109.5
C41 C44 H44B 109.5
H44A C44 H44B 109.5
C41 C44 H44C 109.5
H44A C44 H44C 109.5
H44B C44 H44C 109.5
C46 C45 C48 108.0(3)
C46 C45 C38 112.4(3)
C48 C45 C38 109.9(3)
C46 C45 C47 108.2(3)
C48 C45 C47 109.4(3)
C38 C45 C47 108.9(3)
C45 C46 H46A 109.5
C45 C46 H46B 109.5
H46A C46 H46B 109.5
C45 C46 H46C 109.5
H46A C46 H46C 109.5
H46B C46 H46C 109.5
C45 C47 H47A 109.5
C45 C47 H47B 109.5
H47A C47 H47B 109.5
C45 C47 H47C 109.5
H47A C47 H47C 109.5
H47B C47 H47C 109.5
C45 C48 H48A 109.5
C45 C48 H48B 109.5
H48A C48 H48B 109.5
C45 C48 H48C 109.5
H48A C48 H48C 109.5
H48B C48 H48C 109.5
C51 C49 C52 106.9(3)
C51 C49 C40 112.2(3)
C52 C49 C40 115.3(3)
C51 C49 C50 107.0(3)
C52 C49 C50 106.4(3)
C40 C49 C50 108.7(3)
C49 C50 H50A 109.5
C49 C50 H50B 109.5
H50A C50 H50B 109.5
C49 C50 H50C 109.5
H50A C50 H50C 109.5
H50B C50 H50C 109.5
C49 C51 H51A 109.5
C49 C51 H51B 109.5
H51A C51 H51B 109.5
C49 C51 H51C 109.5
H51A C51 H51C 109.5
H51B C51 H51C 109.5
C49 C52 H52A 109.5
C49 C52 H52B 109.5
H52A C52 H52B 109.5
C49 C52 H52C 109.5
H52A C52 H52C 109.5
H52B C52 H52C 109.5
C1 B1 C5 120.1(4)
C1 B1 C9 121.8(4)
C5 B1 C9 118.1(3)
C27 B2 C31 119.9(3)
C27 B2 C35 120.4(3)
C31 B2 C35 119.7(3)

loop_
_geom_bond_atom_site_label_1
_geom_bond_atom_site_label_2
_geom_bond_distance
O1 C4 1.373(6)
O1 C1 1.381(5)
O2 C5 1.392(4)
O2 C8 1.397(5)
O3 C30 1.358(4)
O3 C27 1.401(4)
O4 C34 1.361(5)
O4 C31 1.390(4)
C1 C2 1.351(6)
C1 B1 1.527(6)
C2 C3 1.426(7)
C2 H2 0.9500
C3 C4 1.319(8)
C3 H3 0.9500
C4 H4 0.9500
C5 C6 1.344(5)
C5 B1 1.529(6)
C6 C7 1.397(5)
C6 H6 0.9500
C7 C8 1.337(6)
C7 H7 0.9500
C8 H8 0.9500
C9 C14 1.415(5)
C9 C10 1.423(5)
C9 B1 1.592(6)
C10 C11 1.397(5)
C10 C15 1.553(6)
C11 C12 1.386(6)
C11 H11 0.9500
C12 C13 1.379(5)
C12 C19B 1.538(11)
C12 C19A 1.556(9)
C13 C14 1.398(5)
C13 H13 0.9500
C14 C23 1.556(5)
C15 C16 1.509(7)
C15 C18 1.522(7)
C15 C17 1.550(6)
C16 H16A 0.9800
C16 H16B 0.9800
C16 H16C 0.9800
C17 H17A 0.9800
C17 H17B 0.9800
C17 H17C 0.9800
C18 H18A 0.9800
C18 H18B 0.9800
C18 H18C 0.9800
C19A C22A 1.496(8)
C19A C21A 1.523(8)
C19A C20A 1.547(8)
C20A H20A 0.9800
C20A H20B 0.9800
C20A H20C 0.9800
C21A H21A 0.9800
C21A H21B 0.9800
C21A H21C 0.9800
C22A H22A 0.9800
C22A H22B 0.9800
C22A H22C 0.9800
C19B C20B 1.513(8)
C19B C22B 1.519(8)
C19B C21B 1.521(9)
C20B H20D 0.9800
C20B H20E 0.9800
C20B H20F 0.9800
C21B H21D 0.9800
C21B H21E 0.9800
C21B H21F 0.9800
C22B H22D 0.9800
C22B H22E 0.9800
C22B H22F 0.9800
C23 C25 1.508(6)
C23 C26 1.524(6)
C23 C24 1.557(6)
C24 H24A 0.9800
C24 H24B 0.9800
C24 H24C 0.9800
C25 H25A 0.9800
C25 H25B 0.9800
C25 H25C 0.9800
C26 H26A 0.9800
C26 H26B 0.9800
C26 H26C 0.9800
C27 C28 1.353(5)
C27 B2 1.542(5)
C28 C29 1.421(5)
C28 H28 0.9500
C29 C30 1.352(5)
C29 H29 0.9500
C30 H30 0.9500
C31 C32 1.355(5)
C31 B2 1.547(5)
C32 C33 1.430(5)
C32 H32 0.9500
C33 C34 1.331(6)
C33 H33 0.9500
C34 H34 0.9500
C35 C36 1.420(5)
C35 C40 1.433(5)
C35 B2 1.584(5)
C36 C37 1.403(5)
C36 C41 1.562(5)
C37 C38 1.381(5)
C37 H37 0.9500
C38 C39 1.385(5)
C38 C45 1.537(5)
C39 C40 1.392(5)
C39 H39 0.9500
C40 C49 1.552(5)
C41 C43 1.531(5)
C41 C44 1.540(5)
C41 C42 1.543(5)
C42 H42A 0.9800
C42 H42B 0.9800
C42 H42C 0.9800
C43 H43A 0.9800
C43 H43B 0.9800
C43 H43C 0.9800
C44 H44A 0.9800
C44 H44B 0.9800
C44 H44C 0.9800
C45 C46 1.530(5)
C45 C48 1.531(5)
C45 C47 1.549(5)
C46 H46A 0.9800
C46 H46B 0.9800
C46 H46C 0.9800
C47 H47A 0.9800
C47 H47B 0.9800
C47 H47C 0.9800
C48 H48A 0.9800
C48 H48B 0.9800
C48 H48C 0.9800
C49 C51 1.523(5)
C49 C52 1.525(5)
C49 C50 1.564(5)
C50 H50A 0.9800
C50 H50B 0.9800
C50 H50C 0.9800
C51 H51A 0.9800
C51 H51B 0.9800
C51 H51C 0.9800
C52 H52A 0.9800
C52 H52B 0.9800
C52 H52C 0.9800
